data_7036580
loop_
_publ_author_name
'Yao, Shuang'
'Tam, Dennis Yiu Sun'
'Cheung, Pak Shing'
'Lam, Chi-Keung'
'Guo, Pei'
'Lam, Sik Lok'
'Lee, Hung Kay'

_publ_section_title
;
 Cobalt(ii) amido complexes derived from a monodentate arylamido ligand
 featuring a highly electron-withdrawing C6F5 substituent.
;
_journal_issue 41
_journal_name_full 'Dalton transactions (Cambridge, England : 2003)'
_journal_page_first 17950
_journal_page_last 17959
_journal_paper_doi 10.1039/c5dt00796h
_journal_volume 44
_journal_year 2015
_chemical_formula_sum 'C24 H33 Co F5 N6'
_chemical_formula_weight 559.49
_chemical_name_systematic
;
 ?
;
_space_group_crystal_system monoclinic
_space_group_IT_number 14
_space_group_name_Hall '-P 2ybc'
_space_group_name_H-M_alt 'P 1 21/c 1'
_symmetry_space_group_name_Hall '-P 2ybc'
_symmetry_space_group_name_H-M 'P 1 21/c 1'
_atom_sites_solution_hydrogens geom
_audit_creation_method SHELXL-2013
_audit_update_record
;
2015-08-19 deposited with the CCDC.
2015-09-18 downloaded from the CCDC.
;
_cell_angle_alpha 90
_cell_angle_beta 108.922(3)
_cell_angle_gamma 90
_cell_formula_units_Z 4
_cell_length_a 17.693(3)
_cell_length_b 10.1552(17)
_cell_length_c 15.929(3)
_cell_measurement_reflns_used 1005
_cell_measurement_temperature 293(2)
_cell_measurement_theta_max 21.09
_cell_measurement_theta_min 2.35
_cell_volume 2707.4(8)
_computing_cell_refinement 'BRUKER SMART CCD DIFFRACTOMETER'
_computing_data_collection 'BRUKER SMART CCD DIFFRACTOMETER'
_computing_data_reduction 'BRUKER SMART CCD DIFFRACTOMETER'
_computing_molecular_graphics 'BRUKER SHELXTL'
_computing_publication_material 'BRUKER SHELXTL'
_computing_structure_refinement 'SHELXL-2013 (Sheldrick, 2013)'
_diffrn_ambient_temperature 293(2)
_diffrn_measured_fraction_theta_full 0.998
_diffrn_measured_fraction_theta_max 0.998
_diffrn_measurement_device_type 'BRUKER SMART CCD DIFFRACTOMETER'
_diffrn_measurement_method 'OMEGA SCAN'
_diffrn_radiation_type MoK\a
_diffrn_radiation_wavelength 0.71073
_diffrn_reflns_av_R_equivalents 0.0946
_diffrn_reflns_av_unetI/netI 0.1014
_diffrn_reflns_laue_measured_fraction_full 0.998
_diffrn_reflns_laue_measured_fraction_max 0.998
_diffrn_reflns_limit_h_max 21
_diffrn_reflns_limit_h_min -21
_diffrn_reflns_limit_k_max 12
_diffrn_reflns_limit_k_min -9
_diffrn_reflns_limit_l_max 18
_diffrn_reflns_limit_l_min -19
_diffrn_reflns_number 14467
_diffrn_reflns_point_group_measured_fraction_full 0.998
_diffrn_reflns_point_group_measured_fraction_max 0.998
_diffrn_reflns_theta_full 25.242
_diffrn_reflns_theta_max 25.247
_diffrn_reflns_theta_min 2.346
_exptl_absorpt_coefficient_mu 0.692
_exptl_absorpt_correction_T_max 1.000
_exptl_absorpt_correction_T_min 0.082156
_exptl_absorpt_correction_type multi-scan
_exptl_crystal_colour black
_exptl_crystal_density_diffrn 1.373
_exptl_crystal_description block
_exptl_crystal_F_000 1164
_exptl_crystal_size_max 0.400
_exptl_crystal_size_mid 0.400
_exptl_crystal_size_min 0.300
_refine_diff_density_max 0.452
_refine_diff_density_min -0.401
_refine_diff_density_rms 0.066
_refine_ls_extinction_method none
_refine_ls_goodness_of_fit_ref 1.022
_refine_ls_hydrogen_treatment constr
_refine_ls_matrix_type full
_refine_ls_number_parameters 335
_refine_ls_number_reflns 4905
_refine_ls_number_restraints 6
_refine_ls_restrained_S_all 1.022
_refine_ls_R_factor_all 0.1288
_refine_ls_R_factor_gt 0.0584
_refine_ls_shift/su_max 0.001
_refine_ls_shift/su_mean 0.000
_refine_ls_structure_factor_coef Fsqd
_refine_ls_weighting_details 'w=1/[\s^2^(Fo^2^)+(0.0483P)^2^+1.8406P] where P=(Fo^2^+2Fc^2^)/3'
_refine_ls_weighting_scheme calc
_refine_ls_wR_factor_gt 0.1229
_refine_ls_wR_factor_ref 0.1569
_reflns_Friedel_coverage 0.000
_reflns_number_gt 2361
_reflns_number_total 4905
_reflns_threshold_expression 'I > 2\s(I)'
_cod_data_source_file c5dt00796h1.cif
_cod_data_source_block Complex_6
_cod_depositor_comments 'Adding full bibliography for 7036576--7036582.cif.'
_cod_database_code 7036580
_shelx_space_group_comment
;
The symmetry employed for this shelxl refinement is uniquely defined
by the following loop, which should always be used as a source of
symmetry information in preference to the above space-group names.
They are only intended as comments.
;
_shelx_estimated_absorpt_t_min 0.769
_shelx_estimated_absorpt_t_max 0.819
_shelxl_version_number 2013-4

loop_
_space_group_symop_operation_xyz
'x, y, z'
'-x, y+1/2, -z+1/2'
'-x, -y, -z'
'x, -y-1/2, z-1/2'

loop_
_atom_site_label
_atom_site_type_symbol
_atom_site_fract_x
_atom_site_fract_y
_atom_site_fract_z
_atom_site_U_iso_or_equiv
_atom_site_adp_type
_atom_site_occupancy
_atom_site_site_symmetry_order
_atom_site_calc_flag
_atom_site_refinement_flags_posn
_atom_site_refinement_flags_adp
_atom_site_refinement_flags_occupancy
_atom_site_disorder_assembly
_atom_site_disorder_group
Co1 Co 1.29451(4) -0.18003(7) 0.73462(5) 0.0508(3) Uani 1 1 d . . . . .
N1 N 1.2372(2) -0.0126(4) 0.7260(2) 0.0448(10) Uani 1 1 d . . . . .
N2 N 1.3789(3) -0.1855(5) 0.6826(4) 0.0821(16) Uani 1 1 d . . . . .
N3 N 1.4019(3) -0.1064(6) 0.6433(4) 0.0827(16) Uani 1 1 d . . . . .
N4 N 1.4265(5) -0.0344(8) 0.6013(5) 0.148(3) Uani 1 1 d . . . . .
N5 N 1.3526(3) -0.2554(5) 0.8657(3) 0.0738(14) Uani 1 1 d D . . . .
N6 N 1.2355(2) -0.3643(4) 0.7105(3) 0.0605(12) Uani 1 1 d . . . . .
F1 F 1.16290(18) 0.2521(3) 0.7005(2) 0.0703(9) Uani 1 1 d . . . . .
F2 F 1.05880(19) 0.3188(3) 0.5480(2) 0.0846(10) Uani 1 1 d . . . . .
F3 F 1.0214(2) 0.1559(4) 0.4045(2) 0.1005(12) Uani 1 1 d . . . . .
F4 F 1.1032(2) -0.0770(3) 0.4191(2) 0.1067(13) Uani 1 1 d . . . . .
F5 F 1.20629(19) -0.1508(3) 0.57262(19) 0.0799(10) Uani 1 1 d . . . . .
C1 C 1.2496(3) 0.0631(5) 0.8059(3) 0.0463(12) Uani 1 1 d . . . . .
C2 C 1.1921(3) 0.0620(5) 0.8479(3) 0.0538(13) Uani 1 1 d . . . . .
C3 C 1.2063(4) 0.1354(6) 0.9259(4) 0.0746(17) Uani 1 1 d . . . . .
H3 H 1.1686 0.1358 0.9553 0.089 Uiso 1 1 calc R U . . .
C4 C 1.2750(4) 0.2062(7) 0.9589(4) 0.088(2) Uani 1 1 d . . . . .
H4 H 1.2831 0.2558 1.0101 0.106 Uiso 1 1 calc R U . . .
C5 C 1.3319(4) 0.2058(6) 0.9185(4) 0.0805(19) Uani 1 1 d . . . . .
H5 H 1.3786 0.2541 0.9429 0.097 Uiso 1 1 calc R U . . .
C6 C 1.3214(3) 0.1337(5) 0.8408(3) 0.0559(14) Uani 1 1 d . . . . .
C7 C 1.3848(3) 0.1331(6) 0.7957(4) 0.0696(17) Uani 1 1 d . . . . .
H7 H 1.3773 0.0516 0.7609 0.083 Uiso 1 1 calc R U . . .
C8 C 1.3751(4) 0.2447(8) 0.7311(5) 0.111(3) Uani 1 1 d . . . . .
H8A H 1.3212 0.2458 0.6909 0.167 Uiso 1 1 calc R U . . .
H8B H 1.4114 0.2330 0.6981 0.167 Uiso 1 1 calc R U . . .
H8C H 1.3864 0.3265 0.7629 0.167 Uiso 1 1 calc R U . . .
C9 C 1.4695(3) 0.1300(9) 0.8594(6) 0.136(3) Uani 1 1 d . . . . .
H9A H 1.4751 0.0584 0.9003 0.205 Uiso 1 1 calc R U . . .
H9B H 1.4811 0.2115 0.8915 0.205 Uiso 1 1 calc R U . . .
H9C H 1.5061 0.1180 0.8267 0.205 Uiso 1 1 calc R U . . .
C10 C 1.1145(3) -0.0158(6) 0.8134(4) 0.0641(15) Uani 1 1 d . . . . .
H10 H 1.1173 -0.0683 0.7629 0.077 Uiso 1 1 calc R U . . .
C11 C 1.1010(4) -0.1098(7) 0.8807(5) 0.110(3) Uani 1 1 d . . . . .
H11A H 1.1463 -0.1671 0.9024 0.164 Uiso 1 1 calc R U . . .
H11B H 1.0540 -0.1614 0.8531 0.164 Uiso 1 1 calc R U . . .
H11C H 1.0941 -0.0608 0.9292 0.164 Uiso 1 1 calc R U . . .
C12 C 1.0420(3) 0.0741(7) 0.7798(4) 0.093(2) Uani 1 1 d . . . . .
H12A H 1.0498 0.1344 0.7370 0.140 Uiso 1 1 calc R U . . .
H12B H 1.0353 0.1225 0.8287 0.140 Uiso 1 1 calc R U . . .
H12C H 0.9952 0.0219 0.7526 0.140 Uiso 1 1 calc R U . . .
C13 C 1.1865(3) 0.0395(5) 0.6480(3) 0.0442(12) Uani 1 1 d . . . . .
C14 C 1.1484(3) 0.1620(5) 0.6341(3) 0.0520(13) Uani 1 1 d . . . . .
C15 C 1.0938(3) 0.1992(5) 0.5545(4) 0.0595(14) Uani 1 1 d . . . . .
C16 C 1.0761(3) 0.1201(6) 0.4823(4) 0.0673(16) Uani 1 1 d . . . . .
C17 C 1.1149(3) 0.0037(6) 0.4901(3) 0.0674(16) Uani 1 1 d . . . . .
C18 C 1.1689(3) -0.0341(5) 0.5695(3) 0.0541(13) Uani 1 1 d . . . . .
C19A C 1.330(3) -0.199(6) 0.938(3) 0.095(10) Uani 0.551(10) 1 d D . P A 1
H19A H 1.2738 -0.2115 0.9269 0.142 Uiso 0.551(10) 1 calc R U P A 1
H19B H 1.3419 -0.1066 0.9428 0.142 Uiso 0.551(10) 1 calc R U P A 1
H19C H 1.3593 -0.2418 0.9928 0.142 Uiso 0.551(10) 1 calc R U P A 1
C20B C 1.4385(12) -0.289(6) 0.887(7) 0.125(12) Uani 0.449(10) 1 d D . P A 2
H20A H 1.4453 -0.3453 0.8417 0.188 Uiso 0.449(10) 1 calc R U P A 2
H20B H 1.4567 -0.3337 0.9432 0.188 Uiso 0.449(10) 1 calc R U P A 2
H20C H 1.4689 -0.2098 0.8904 0.188 Uiso 0.449(10) 1 calc R U P A 2
C21A C 1.3450(9) -0.4011(13) 0.8470(9) 0.088(4) Uani 0.551(10) 1 d . . P A 1
H21A H 1.3818 -0.4264 0.8160 0.106 Uiso 0.551(10) 1 calc R U P A 1
H21B H 1.3598 -0.4487 0.9028 0.106 Uiso 0.551(10) 1 calc R U P A 1
C21B C 1.2951(11) -0.3696(16) 0.8740(12) 0.088(4) Uani 0.449(10) 1 d . . P A 2
H21C H 1.3238 -0.4296 0.9209 0.106 Uiso 0.449(10) 1 calc R U P A 2
H21D H 1.2507 -0.3329 0.8895 0.106 Uiso 0.449(10) 1 calc R U P A 2
C22 C 1.2667(5) -0.4367(7) 0.7953(5) 0.100(2) Uani 1 1 d . . . . .
H22A H 1.2314 -0.4215 0.8298 0.120 Uiso 0.551(10) 1 calc R U P A 1
H22B H 1.2658 -0.5302 0.7826 0.120 Uiso 0.551(10) 1 calc R U P A 1
H22C H 1.2244 -0.4942 0.7996 0.120 Uiso 0.449(10) 1 calc R U P A 2
H22D H 1.3096 -0.4929 0.7909 0.120 Uiso 0.449(10) 1 calc R U P A 2
C23 C 1.2552(4) -0.4381(5) 0.6402(4) 0.0836(19) Uani 1 1 d . . . . .
H23A H 1.2349 -0.3913 0.5850 0.125 Uiso 1 1 calc R U . . .
H23B H 1.2312 -0.5239 0.6340 0.125 Uiso 1 1 calc R U . . .
H23C H 1.3121 -0.4469 0.6559 0.125 Uiso 1 1 calc R U . . .
C24 C 1.1475(3) -0.3563(7) 0.6865(5) 0.111(3) Uani 1 1 d . . . . .
H24A H 1.1262 -0.3095 0.6315 0.166 Uiso 1 1 calc R U . . .
H24B H 1.1338 -0.3106 0.7323 0.166 Uiso 1 1 calc R U . . .
H24C H 1.1255 -0.4436 0.6801 0.166 Uiso 1 1 calc R U . . .
C19B C 1.350(4) -0.170(8) 0.939(4) 0.095(10) Uani 0.449(10) 1 d D . P A 2
H19D H 1.2962 -0.1438 0.9301 0.142 Uiso 0.449(10) 1 calc R U P A 2
H19E H 1.3826 -0.0938 0.9409 0.142 Uiso 0.449(10) 1 calc R U P A 2
H19F H 1.3705 -0.2176 0.9939 0.142 Uiso 0.449(10) 1 calc R U P A 2
C20A C 1.4401(9) -0.234(4) 0.886(6) 0.125(12) Uani 0.551(10) 1 d D . P A 1
H20D H 1.4565 -0.2705 0.8386 0.188 Uiso 0.551(10) 1 calc R U P A 1
H20E H 1.4687 -0.2766 0.9405 0.188 Uiso 0.551(10) 1 calc R U P A 1
H20F H 1.4513 -0.1414 0.8904 0.188 Uiso 0.551(10) 1 calc R U P A 1

loop_
_atom_site_aniso_label
_atom_site_aniso_U_11
_atom_site_aniso_U_22
_atom_site_aniso_U_33
_atom_site_aniso_U_23
_atom_site_aniso_U_13
_atom_site_aniso_U_12
Co1 0.0481(4) 0.0534(5) 0.0491(4) 0.0009(4) 0.0134(3) 0.0073(4)
N1 0.047(2) 0.057(3) 0.028(2) -0.0016(19) 0.0076(18) -0.001(2)
N2 0.086(4) 0.067(4) 0.109(5) 0.010(3) 0.053(3) 0.014(3)
N3 0.093(4) 0.077(4) 0.092(5) -0.024(3) 0.049(3) -0.002(4)
N4 0.215(8) 0.121(6) 0.153(7) -0.020(5) 0.122(6) -0.049(6)
N5 0.077(3) 0.073(4) 0.059(3) 0.009(3) 0.004(3) 0.010(3)
N6 0.061(3) 0.063(3) 0.055(3) -0.001(2) 0.015(2) 0.004(2)
F1 0.093(2) 0.0535(18) 0.061(2) -0.0066(16) 0.0196(17) 0.0148(17)
F2 0.097(2) 0.071(2) 0.085(2) 0.0223(19) 0.0297(19) 0.037(2)
F3 0.110(3) 0.100(3) 0.061(2) 0.0233(19) -0.014(2) 0.018(2)
F4 0.154(3) 0.088(3) 0.046(2) -0.0113(19) -0.012(2) 0.017(2)
F5 0.115(3) 0.060(2) 0.0491(19) -0.0086(15) 0.0045(17) 0.0253(19)
C1 0.043(3) 0.052(3) 0.040(3) 0.001(2) 0.008(2) 0.005(2)
C2 0.052(3) 0.064(4) 0.047(3) -0.002(3) 0.017(3) 0.008(3)
C3 0.086(4) 0.086(5) 0.056(4) -0.010(3) 0.029(3) 0.007(4)
C4 0.098(5) 0.104(6) 0.055(4) -0.030(4) 0.013(4) 0.002(4)
C5 0.067(4) 0.093(5) 0.066(4) -0.029(4) 0.000(3) -0.013(4)
C6 0.053(3) 0.061(4) 0.048(3) -0.009(3) 0.007(3) -0.004(3)
C7 0.054(3) 0.070(4) 0.080(4) -0.013(3) 0.015(3) -0.010(3)
C8 0.105(5) 0.140(7) 0.100(6) 0.028(5) 0.050(5) 0.023(5)
C9 0.054(4) 0.180(8) 0.162(8) 0.053(7) 0.016(5) -0.012(5)
C10 0.055(3) 0.081(4) 0.064(4) -0.008(3) 0.030(3) -0.002(3)
C11 0.088(5) 0.114(6) 0.134(7) 0.035(5) 0.046(5) -0.008(4)
C12 0.065(4) 0.129(6) 0.078(5) 0.003(4) 0.012(3) 0.006(4)
C13 0.045(3) 0.043(3) 0.044(3) 0.003(2) 0.013(2) 0.002(2)
C14 0.060(3) 0.046(3) 0.046(3) 0.001(3) 0.012(3) 0.003(3)
C15 0.066(3) 0.047(3) 0.063(4) 0.017(3) 0.018(3) 0.014(3)
C16 0.067(4) 0.061(4) 0.058(4) 0.011(3) -0.003(3) 0.006(3)
C17 0.087(4) 0.062(4) 0.040(3) -0.004(3) 0.001(3) -0.003(3)
C18 0.067(3) 0.045(3) 0.046(3) 0.003(3) 0.011(3) 0.010(3)
C19A 0.10(3) 0.13(3) 0.059(5) 0.041(10) 0.026(12) 0.030(15)
C20B 0.085(5) 0.18(4) 0.087(6) 0.01(3) 0.002(4) 0.076(9)
C21A 0.102(10) 0.065(7) 0.082(8) 0.023(6) 0.009(7) 0.017(7)
C21B 0.102(10) 0.065(7) 0.082(8) 0.023(6) 0.009(7) 0.017(7)
C22 0.143(7) 0.082(5) 0.070(5) 0.011(4) 0.028(5) -0.012(5)
C23 0.124(5) 0.052(4) 0.076(4) -0.013(3) 0.033(4) 0.003(4)
C24 0.071(4) 0.092(5) 0.167(8) -0.015(5) 0.036(5) -0.012(4)
C19B 0.10(3) 0.13(3) 0.059(5) 0.041(10) 0.026(12) 0.030(15)
C20A 0.085(5) 0.18(4) 0.087(6) 0.01(3) 0.002(4) 0.076(9)

loop_
_atom_type_symbol
_atom_type_description
_atom_type_scat_dispersion_real
_atom_type_scat_dispersion_imag
_atom_type_scat_source
C C 0.0033 0.0016 'International Tables Vol C Tables 4.2.6.8 and 6.1.1.4'
H H 0.0000 0.0000 'International Tables Vol C Tables 4.2.6.8 and 6.1.1.4'
N N 0.0061 0.0033 'International Tables Vol C Tables 4.2.6.8 and 6.1.1.4'
F F 0.0171 0.0103 'International Tables Vol C Tables 4.2.6.8 and 6.1.1.4'
Co Co 0.3494 0.9721 'International Tables Vol C Tables 4.2.6.8 and 6.1.1.4'

loop_
_geom_angle_atom_site_label_1
_geom_angle_atom_site_label_2
_geom_angle_atom_site_label_3
_geom_angle
N2 Co1 N1 116.7(2)
N2 Co1 N6 107.6(2)
N1 Co1 N6 122.73(15)
N2 Co1 N5 102.4(2)
N1 Co1 N5 116.77(18)
N6 Co1 N5 85.05(18)
C13 N1 C1 117.3(4)
C13 N1 Co1 124.4(3)
C1 N1 Co1 118.3(3)
N3 N2 Co1 131.4(5)
N4 N3 N2 175.4(7)
C19B N5 C20B 104(5)
C19A N5 C20A 108(4)
C19A N5 C21A 121(3)
C20A N5 C21A 102(2)
C19B N5 C21B 100(3)
C20B N5 C21B 117(2)
C19A N5 Co1 118(3)
C19B N5 Co1 116(4)
C20B N5 Co1 116(4)
C20A N5 Co1 107(3)
C21A N5 Co1 100.0(6)
C21B N5 Co1 103.0(6)
C22 N6 C24 108.3(5)
C22 N6 C23 109.3(5)
C24 N6 C23 108.5(5)
C22 N6 Co1 104.9(4)
C24 N6 Co1 114.5(4)
C23 N6 Co1 111.2(3)
C2 C1 C6 121.5(5)
C2 C1 N1 119.8(4)
C6 C1 N1 118.6(4)
C1 C2 C3 118.4(5)
C1 C2 C10 123.1(5)
C3 C2 C10 118.5(5)
C4 C3 C2 120.3(6)
C4 C3 H3 119.8
C2 C3 H3 119.8
C5 C4 C3 121.4(6)
C5 C4 H4 119.3
C3 C4 H4 119.3
C4 C5 C6 120.9(6)
C4 C5 H5 119.5
C6 C5 H5 119.5
C5 C6 C1 117.5(5)
C5 C6 C7 121.0(5)
C1 C6 C7 121.5(5)
C8 C7 C9 110.1(5)
C8 C7 C6 112.5(5)
C9 C7 C6 114.0(6)
C8 C7 H7 106.6
C9 C7 H7 106.6
C6 C7 H7 106.6
C7 C8 H8A 109.5
C7 C8 H8B 109.5
H8A C8 H8B 109.5
C7 C8 H8C 109.5
H8A C8 H8C 109.5
H8B C8 H8C 109.5
C7 C9 H9A 109.5
C7 C9 H9B 109.5
H9A C9 H9B 109.5
C7 C9 H9C 109.5
H9A C9 H9C 109.5
H9B C9 H9C 109.5
C11 C10 C12 108.6(5)
C11 C10 C2 113.8(5)
C12 C10 C2 111.9(5)
C11 C10 H10 107.4
C12 C10 H10 107.4
C2 C10 H10 107.4
C10 C11 H11A 109.5
C10 C11 H11B 109.5
H11A C11 H11B 109.5
C10 C11 H11C 109.5
H11A C11 H11C 109.5
H11B C11 H11C 109.5
C10 C12 H12A 109.5
C10 C12 H12B 109.5
H12A C12 H12B 109.5
C10 C12 H12C 109.5
H12A C12 H12C 109.5
H12B C12 H12C 109.5
N1 C13 C14 128.5(4)
N1 C13 C18 119.4(4)
C14 C13 C18 112.1(4)
F1 C14 C15 115.6(5)
F1 C14 C13 121.1(4)
C15 C14 C13 123.3(5)
F2 C15 C16 119.7(5)
F2 C15 C14 119.0(5)
C16 C15 C14 121.3(5)
C17 C16 F3 120.7(6)
C17 C16 C15 118.1(5)
F3 C16 C15 121.3(5)
C16 C17 F4 121.0(5)
C16 C17 C18 120.7(5)
F4 C17 C18 118.2(5)
F5 C18 C17 117.8(5)
F5 C18 C13 118.1(4)
C17 C18 C13 124.1(5)
N5 C19A H19A 109.5
N5 C19A H19B 109.5
H19A C19A H19B 109.5
N5 C19A H19C 109.5
H19A C19A H19C 109.5
H19B C19A H19C 109.5
N5 C20B H20A 109.5
N5 C20B H20B 109.5
H20A C20B H20B 109.5
N5 C20B H20C 109.5
H20A C20B H20C 109.5
H20B C20B H20C 109.5
C22 C21A N5 112.0(10)
C22 C21A H21A 109.2
N5 C21A H21A 109.2
C22 C21A H21B 109.2
N5 C21A H21B 109.2
H21A C21A H21B 107.9
C22 C21B N5 110.0(13)
C22 C21B H21C 109.7
N5 C21B H21C 109.7
C22 C21B H21D 109.7
N5 C21B H21D 109.7
H21C C21B H21D 108.2
C21B C22 N6 120.4(8)
C21A C22 N6 114.3(8)
C21A C22 H22A 108.7
N6 C22 H22A 108.7
C21A C22 H22B 108.7
N6 C22 H22B 108.7
H22A C22 H22B 107.6
C21B C22 H22C 107.2
N6 C22 H22C 107.2
C21B C22 H22D 107.2
N6 C22 H22D 107.2
H22C C22 H22D 106.9
N6 C23 H23A 109.5
N6 C23 H23B 109.5
H23A C23 H23B 109.5
N6 C23 H23C 109.5
H23A C23 H23C 109.5
H23B C23 H23C 109.5
N6 C24 H24A 109.5
N6 C24 H24B 109.5
H24A C24 H24B 109.5
N6 C24 H24C 109.5
H24A C24 H24C 109.5
H24B C24 H24C 109.5
N5 C19B H19D 109.5
N5 C19B H19E 109.5
H19D C19B H19E 109.5
N5 C19B H19F 109.5
H19D C19B H19F 109.5
H19E C19B H19F 109.5
N5 C20A H20D 109.5
N5 C20A H20E 109.5
H20D C20A H20E 109.5
N5 C20A H20F 109.5
H20D C20A H20F 109.5
H20E C20A H20F 109.5

loop_
_geom_bond_atom_site_label_1
_geom_bond_atom_site_label_2
_geom_bond_distance
Co1 N2 1.930(6)
Co1 N1 1.961(4)
Co1 N6 2.116(4)
Co1 N5 2.147(5)
N1 C13 1.381(5)
N1 C1 1.441(6)
N2 N3 1.169(7)
N3 N4 1.166(8)
N5 C19A 1.457(13)
N5 C19B 1.463(15)
N5 C20B 1.484(15)
N5 C20A 1.491(14)
N5 C21A 1.507(14)
N5 C21B 1.577(18)
N6 C22 1.478(7)
N6 C24 1.480(6)
N6 C23 1.480(7)
F1 C14 1.359(5)
F2 C15 1.351(5)
F3 C16 1.352(6)
F4 C17 1.357(6)
F5 C18 1.351(5)
C1 C2 1.387(6)
C1 C6 1.407(6)
C2 C3 1.399(7)
C2 C10 1.524(7)
C3 C4 1.363(8)
C3 H3 0.9300
C4 C5 1.360(8)
C4 H4 0.9300
C5 C6 1.397(7)
C5 H5 0.9300
C6 C7 1.517(7)
C7 C8 1.503(8)
C7 C9 1.513(7)
C7 H7 0.9800
C8 H8A 0.9600
C8 H8B 0.9600
C8 H8C 0.9600
C9 H9A 0.9600
C9 H9B 0.9600
C9 H9C 0.9600
C10 C11 1.511(8)
C10 C12 1.522(7)
C10 H10 0.9800
C11 H11A 0.9600
C11 H11B 0.9600
C11 H11C 0.9600
C12 H12A 0.9600
C12 H12B 0.9600
C12 H12C 0.9600
C13 C14 1.398(6)
C13 C18 1.401(6)
C14 C15 1.375(7)
C15 C16 1.353(8)
C16 C17 1.352(7)
C17 C18 1.369(6)
C19A H19A 0.9600
C19A H19B 0.9600
C19A H19C 0.9600
C20B H20A 0.9600
C20B H20B 0.9600
C20B H20C 0.9600
C21A C22 1.410(14)
C21A H21A 0.9700
C21A H21B 0.9700
C21B C22 1.372(18)
C21B H21C 0.9700
C21B H21D 0.9700
C22 H22A 0.9700
C22 H22B 0.9700
C22 H22C 0.9700
C22 H22D 0.9700
C23 H23A 0.9600
C23 H23B 0.9600
C23 H23C 0.9600
C24 H24A 0.9600
C24 H24B 0.9600
C24 H24C 0.9600
C19B H19D 0.9600
C19B H19E 0.9600
C19B H19F 0.9600
C20A H20D 0.9600
C20A H20E 0.9600
C20A H20F 0.9600

loop_
_geom_hbond_atom_site_label_D
_geom_hbond_atom_site_label_H
_geom_hbond_atom_site_label_A
_geom_hbond_distance_DH
_geom_hbond_distance_HA
_geom_hbond_distance_DA
_geom_hbond_angle_DHA
C23 H23A F5 0.96 2.49 3.133(6) 124.3
C24 H24A F5 0.96 2.52 3.154(8) 123.6
C20A H20D N2 0.96 2.57 3.10(9) 115.0

loop_
_geom_torsion_atom_site_label_1
_geom_torsion_atom_site_label_2
_geom_torsion_atom_site_label_3
_geom_torsion_atom_site_label_4
_geom_torsion
C13 N1 C1 C2 78.4(6)
Co1 N1 C1 C2 -102.6(4)
C13 N1 C1 C6 -103.4(5)
Co1 N1 C1 C6 75.6(5)
C6 C1 C2 C3 1.1(7)
N1 C1 C2 C3 179.3(5)
C6 C1 C2 C10 -178.5(5)
N1 C1 C2 C10 -0.4(7)
C1 C2 C3 C4 0.3(8)
C10 C2 C3 C4 179.9(5)
C2 C3 C4 C5 -1.2(10)
C3 C4 C5 C6 0.8(10)
C4 C5 C6 C1 0.6(9)
C4 C5 C6 C7 -180.0(6)
C2 C1 C6 C5 -1.6(7)
N1 C1 C6 C5 -179.7(5)
C2 C1 C6 C7 179.0(5)
N1 C1 C6 C7 0.8(7)
C5 C6 C7 C8 -87.6(7)
C1 C6 C7 C8 91.8(7)
C5 C6 C7 C9 38.7(8)
C1 C6 C7 C9 -141.9(6)
C1 C2 C10 C11 124.6(6)
C3 C2 C10 C11 -55.0(7)
C1 C2 C10 C12 -111.7(6)
C3 C2 C10 C12 68.6(7)
C1 N1 C13 C14 4.6(7)
Co1 N1 C13 C14 -174.3(4)
C1 N1 C13 C18 -176.2(4)
Co1 N1 C13 C18 4.9(6)
N1 C13 C14 F1 4.6(8)
C18 C13 C14 F1 -174.7(4)
N1 C13 C14 C15 -174.6(5)
C18 C13 C14 C15 6.2(7)
F1 C14 C15 F2 -0.6(7)
C13 C14 C15 F2 178.6(5)
F1 C14 C15 C16 177.8(5)
C13 C14 C15 C16 -3.1(8)
F2 C15 C16 C17 177.1(5)
C14 C15 C16 C17 -1.2(9)
F2 C15 C16 F3 -2.8(9)
C14 C15 C16 F3 178.8(5)
F3 C16 C17 F4 3.5(9)
C15 C16 C17 F4 -176.4(5)
F3 C16 C17 C18 -178.4(5)
C15 C16 C17 C18 1.7(9)
C16 C17 C18 F5 -179.2(5)
F4 C17 C18 F5 -1.1(8)
C16 C17 C18 C13 2.1(9)
F4 C17 C18 C13 -179.7(5)
N1 C13 C18 F5 -3.8(7)
C14 C13 C18 F5 175.5(4)
N1 C13 C18 C17 174.9(5)
C14 C13 C18 C17 -5.8(8)
C19A N5 C21A C22 83(3)
C19B N5 C21A C22 96(5)
C20B N5 C21A C22 -163(4)
C20A N5 C21A C22 -158(4)
C21B N5 C21A C22 50.5(11)
Co1 N5 C21A C22 -47.9(11)
C19A N5 C21B C22 156(3)
C19B N5 C21B C22 159(4)
C20B N5 C21B C22 -89(5)
C20A N5 C21B C22 -95(5)
C21A N5 C21B C22 -51.5(12)
Co1 N5 C21B C22 39.4(13)
N5 C21B C22 C21A 50.2(11)
N5 C21B C22 N6 -46.7(16)
N5 C21A C22 C21B -54.6(12)
N5 C21A C22 N6 55.4(14)
C24 N6 C22 C21B -96.5(12)
C23 N6 C22 C21B 145.5(12)
Co1 N6 C22 C21B 26.1(13)
C24 N6 C22 C21A -151.4(9)
C23 N6 C22 C21A 90.6(10)
Co1 N6 C22 C21A -28.7(10)
